data_4036307
loop_
_publ_author_name
'Chaiyaveij, Duangduan'
'Batsanov, Andrei S.'
'Fox, Mark A.'
'Marder, Todd B.'
'Whiting, Andrew'

_publ_section_title
;
 An Experimental and Computational Approach to Understanding the Reactions
 of Acyl Nitroso Compounds in [4 + 2] Cycloadditions.
;
_journal_issue 19
_journal_name_full 'The Journal of organic chemistry'
_journal_page_first 9518
_journal_page_last 9534
_journal_paper_doi 10.1021/acs.joc.5b01470
_journal_volume 80
_journal_year 2015
_chemical_formula_moiety 'C14 H15 N O2'
_chemical_formula_sum 'C14 H15 N O2'
_chemical_formula_weight 229.27
_chemical_melting_point 348
_chemical_name_systematic
;
 2-Oxa-3-azabicyclo[2.2.2]oct-5-en-3-yl)-2-phenyl-ethanone 
;
_space_group_crystal_system monoclinic
_space_group_IT_number 14
_space_group_name_Hall '-P 2ybc'
_space_group_name_H-M_alt 'P 1 21/c 1'
_atom_sites_solution_hydrogens geom
_atom_sites_solution_primary direct
_atom_sites_solution_secondary difmap
_audit_creation_date 2012-03-30
_audit_creation_method
;
  Olex2 1.1-beta
  (compiled 2011.11.01 svn.r2039, GUI svn.r3906)
;
_cell_angle_alpha 90.00
_cell_angle_beta 100.428(13)
_cell_angle_gamma 90.00
_cell_formula_units_Z 4
_cell_length_a 13.7130(10)
_cell_length_b 5.8495(5)
_cell_length_c 14.8249(12)
_cell_measurement_reflns_used 7245
_cell_measurement_temperature 120
_cell_measurement_theta_max 29.980
_cell_measurement_theta_min 2.235
_cell_volume 1169.53(17)
_computing_cell_refinement 'SAINT v7.46A (Bruker, 2008)'
_computing_data_collection 'SMART v5.625 (Bruker, 2001)'
_computing_data_reduction 'SAINT v7.46A (Bruker, 2008)'
_computing_molecular_graphics
;
O. V. Dolomanov, L. J. Bourhis, R. J. Gildea, J. A. K. Howard and H. Puschmann,
OLEX2: a complete structure solution, refinement and analysis program.
J. Appl. Cryst. (2009). 42, 339-341.
;
_computing_publication_material
;
O. V. Dolomanov, L. J. Bourhis, R. J. Gildea, J. A. K. Howard and H. Puschmann,
OLEX2: a complete structure solution, refinement and analysis program.
J. Appl. Cryst. (2009). 42, 339-341.
;
_computing_structure_refinement
;
XL, G.M. Sheldrick, Acta Cryst. (2008). A64, 112-122
;
_computing_structure_solution 'SHELXS (Sheldrick, 2008)'
_diffrn_ambient_temperature 120
_diffrn_detector 'CCD area detector'
_diffrn_detector_area_resol_mean 5.6
_diffrn_detector_type 'Bruker SMART CCD 6000 area detector'
_diffrn_measured_fraction_theta_full 1.000
_diffrn_measured_fraction_theta_max 1.000
_diffrn_measurement_device 'three-circle diffractometer'
_diffrn_measurement_device_type 'Bruker SMART CCD 6000 area detector'
_diffrn_measurement_method '\w scans'
_diffrn_radiation_monochromator graphite
_diffrn_radiation_probe x-ray
_diffrn_radiation_type MoK\a
_diffrn_radiation_wavelength 0.71073
_diffrn_radiation_xray_symbol K-L~3~
_diffrn_reflns_av_R_equivalents 0.0390
_diffrn_reflns_av_unetI/netI 0.0198
_diffrn_reflns_limit_h_max 19
_diffrn_reflns_limit_h_min -19
_diffrn_reflns_limit_k_max 8
_diffrn_reflns_limit_k_min -8
_diffrn_reflns_limit_l_max 20
_diffrn_reflns_limit_l_min -20
_diffrn_reflns_number 20862
_diffrn_reflns_theta_full 30.00
_diffrn_reflns_theta_max 30.00
_diffrn_reflns_theta_min 1.51
_diffrn_source 'sealed X-ray tube'
_diffrn_source_current 30.0
_diffrn_source_power 1.5
_diffrn_source_target Mo
_diffrn_source_voltage 50.0
_diffrn_standards_number 0
_exptl_absorpt_coefficient_mu 0.087
_exptl_absorpt_correction_type none
_exptl_crystal_colour colourless
_exptl_crystal_colour_primary colourless
_exptl_crystal_density_diffrn 1.302
_exptl_crystal_density_method 'not measured'
_exptl_crystal_description tablet
_exptl_crystal_F_000 488
_exptl_crystal_size_max 0.45
_exptl_crystal_size_mid 0.36
_exptl_crystal_size_min 0.26
_refine_diff_density_max 0.497
_refine_diff_density_min -0.338
_refine_diff_density_rms 0.051
_refine_ls_extinction_method none
_refine_ls_goodness_of_fit_ref 1.080
_refine_ls_hydrogen_treatment constr
_refine_ls_matrix_type full
_refine_ls_number_parameters 156
_refine_ls_number_reflns 3411
_refine_ls_number_restraints 14
_refine_ls_restrained_S_all 1.155
_refine_ls_R_factor_all 0.0806
_refine_ls_R_factor_gt 0.0668
_refine_ls_shift/su_max 0.000
_refine_ls_shift/su_mean 0.000
_refine_ls_structure_factor_coef Fsqd
_refine_ls_weighting_details 'calc w=1/[\s^2^(Fo^2^)+(0.0736P)^2^+0.6610P] where P=(Fo^2^+2Fc^2^)/3'
_refine_ls_weighting_scheme calc
_refine_ls_wR_factor_gt 0.1720
_refine_ls_wR_factor_ref 0.1847
_reflns_number_gt 2722
_reflns_number_total 3411
_reflns_threshold_expression I>2\s(I)
_cod_data_source_file jo5b01470_si_002.cif
_cod_data_source_block 17
_cod_original_cell_volume 1169.53(16)
_cod_database_code 4036307

loop_
_space_group_symop_id
_space_group_symop_operation_xyz
1 'x, y, z'
2 '-x, y+1/2, -z+1/2'
3 '-x, -y, -z'
4 'x, -y-1/2, z-1/2'

loop_
_atom_site_label
_atom_site_type_symbol
_atom_site_fract_x
_atom_site_fract_y
_atom_site_fract_z
_atom_site_U_iso_or_equiv
_atom_site_adp_type
_atom_site_occupancy
_atom_site_symmetry_multiplicity
_atom_site_calc_flag
_atom_site_refinement_flags
_atom_site_disorder_assembly
_atom_site_disorder_group
O1 O 0.83641(11) 0.4082(3) 0.29790(10) 0.0602(5) Uani 1 1 d . . .
O2A O 0.7538(3) 0.2602(5) 0.0722(3) 0.0412(8) Uani 0.55 1 d P A 1
N1A N 0.8145(5) 0.2751(6) 0.1608(4) 0.0399(10) Uani 0.55 1 d P A 1
O2B O 0.7416(4) 0.1673(7) 0.0803(4) 0.0412(8) Uani 0.45 1 d P A 2
N1B N 0.8071(6) 0.1885(9) 0.1672(6) 0.0399(10) Uani 0.45 1 d P A 2
C1 C 0.78269(11) 0.3761(3) 0.22386(11) 0.0375(4) Uani 1 1 d . . .
C2 C 0.80328(12) 0.1100(3) 0.01232(11) 0.0396(4) Uani 1 1 d D . .
H2 H 0.7624 0.0900 -0.0502 0.047 Uiso 1 1 d R A .
C3A C 0.8286(3) -0.1116(6) 0.0597(3) 0.0413(8) Uiso 0.55 1 d PD A 1
H3A H 0.8075 -0.2539 0.0320 0.050 Uiso 0.55 1 d PR A 1
C4A C 0.8841(3) -0.1002(6) 0.1459(3) 0.0431(8) Uiso 0.55 1 d PD A 1
H4A H 0.9034 -0.2258 0.1858 0.052 Uiso 0.55 1 d PR A 1
C3B C 0.8818(4) 0.2755(9) 0.0087(4) 0.0497(15) Uiso 0.45 1 d PD A 2
H3B H 0.8901 0.3618 -0.0437 0.060 Uiso 0.45 1 d PR A 2
C4B C 0.9408(4) 0.2817(8) 0.0929(3) 0.0440(11) Uiso 0.45 1 d PD A 2
H4B H 0.9989 0.3737 0.1036 0.053 Uiso 0.45 1 d PR A 2
C5 C 0.90993(11) 0.1390(3) 0.16705(12) 0.0390(4) Uani 1 1 d D . .
H5 H 0.9539 0.1575 0.2282 0.047 Uiso 1 1 d R A 2
C6A C 0.9691(3) 0.2527(7) 0.1028(2) 0.0428(9) Uiso 0.55 1 d PD A 1
H6AA H 1.0326 0.1710 0.1040 0.051 Uiso 0.55 1 d PR A 1
H6AB H 0.9838 0.4137 0.1210 0.051 Uiso 0.55 1 d PR A 1
C7A C 0.9026(3) 0.2375(8) 0.0098(3) 0.0445(11) Uiso 0.55 1 d PD A 1
H7AA H 0.9393 0.1562 -0.0322 0.053 Uiso 0.55 1 d PR A 1
H7AB H 0.8884 0.3943 -0.0141 0.053 Uiso 0.55 1 d PR A 1
C6B C 0.9086(4) -0.1090(6) 0.1268(3) 0.0418(10) Uiso 0.45 1 d PD A 2
H6BA H 0.9768 -0.1536 0.1209 0.050 Uiso 0.45 1 d PR A 2
H6BB H 0.8852 -0.2173 0.1696 0.050 Uiso 0.45 1 d PR A 2
C7B C 0.8427(3) -0.1324(6) 0.0336(3) 0.0367(8) Uiso 0.45 1 d PD A 2
H7BA H 0.7876 -0.2408 0.0355 0.044 Uiso 0.45 1 d PR A 2
H7BB H 0.8804 -0.1843 -0.0136 0.044 Uiso 0.45 1 d PR A 2
C8 C 0.68140(13) 0.4855(4) 0.19600(12) 0.0478(5) Uani 1 1 d . A .
H8A H 0.6853 0.6055 0.1497 0.057 Uiso 1 1 d R . .
H8B H 0.6337 0.3683 0.1671 0.057 Uiso 1 1 d R . .
C9 C 0.64340(11) 0.5899(3) 0.27556(11) 0.0335(3) Uani 1 1 d . . .
C10 C 0.67808(15) 0.7987(3) 0.31308(16) 0.0508(5) Uani 1 1 d . A .
H10 H 0.7270 0.8805 0.2884 0.061 Uiso 1 1 d R . .
C11 C 0.6405(2) 0.8883(4) 0.38775(17) 0.0651(8) Uani 1 1 d . . .
H11 H 0.6643 1.0307 0.4136 0.078 Uiso 1 1 d R A .
C12 C 0.56969(18) 0.7713(4) 0.42369(14) 0.0596(7) Uani 1 1 d . A .
H12 H 0.5451 0.8319 0.4747 0.071 Uiso 1 1 d R . .
C13 C 0.53480(15) 0.5687(4) 0.38619(13) 0.0479(5) Uani 1 1 d . . .
H13 H 0.4850 0.4890 0.4106 0.057 Uiso 1 1 d R A .
C14 C 0.57117(12) 0.4777(3) 0.31291(11) 0.0339(3) Uani 1 1 d . A .
H14 H 0.5462 0.3355 0.2877 0.041 Uiso 1 1 d R . .

loop_
_atom_site_aniso_label
_atom_site_aniso_U_11
_atom_site_aniso_U_22
_atom_site_aniso_U_33
_atom_site_aniso_U_23
_atom_site_aniso_U_13
_atom_site_aniso_U_12
O1 0.0405(7) 0.0897(12) 0.0423(7) -0.0177(7) -0.0137(6) 0.0163(7)
O2A 0.0320(12) 0.060(2) 0.0273(9) -0.0070(18) -0.0056(8) 0.0163(18)
N1A 0.0302(11) 0.058(3) 0.0277(11) -0.004(2) -0.0059(8) 0.014(2)
O2B 0.0320(12) 0.060(2) 0.0273(9) -0.0070(18) -0.0056(8) 0.0163(18)
N1B 0.0302(11) 0.058(3) 0.0277(11) -0.004(2) -0.0059(8) 0.014(2)
C1 0.0248(7) 0.0572(10) 0.0290(7) 0.0037(7) 0.0009(5) -0.0007(7)
C2 0.0392(8) 0.0470(10) 0.0312(7) -0.0034(7) 0.0028(6) 0.0120(7)
C5 0.0243(7) 0.0476(10) 0.0416(8) 0.0017(7) -0.0034(6) 0.0048(6)
C8 0.0287(8) 0.0833(15) 0.0299(8) -0.0007(9) 0.0011(6) 0.0097(9)
C9 0.0287(7) 0.0389(8) 0.0302(7) 0.0022(6) -0.0017(5) 0.0021(6)
C10 0.0436(10) 0.0387(9) 0.0613(12) 0.0090(9) -0.0139(8) -0.0074(8)
C11 0.0751(15) 0.0339(9) 0.0686(14) -0.0187(9) -0.0345(12) 0.0168(10)
C12 0.0620(13) 0.0693(15) 0.0409(10) -0.0165(10) -0.0082(9) 0.0331(12)
C13 0.0432(9) 0.0658(13) 0.0351(9) 0.0054(8) 0.0086(7) 0.0165(9)
C14 0.0336(7) 0.0326(7) 0.0342(8) 0.0001(6) 0.0025(6) 0.0032(6)

loop_
_atom_type_symbol
_atom_type_description
_atom_type_scat_dispersion_real
_atom_type_scat_dispersion_imag
_atom_type_scat_source
C C 0.0033 0.0016 'International Tables Vol C Tables 4.2.6.8 and 6.1.1.4'
H H 0.0000 0.0000 'International Tables Vol C Tables 4.2.6.8 and 6.1.1.4'
N N 0.0061 0.0033 'International Tables Vol C Tables 4.2.6.8 and 6.1.1.4'
O O 0.0106 0.0060 'International Tables Vol C Tables 4.2.6.8 and 6.1.1.4'

loop_
_geom_angle_atom_site_label_1
_geom_angle_atom_site_label_2
_geom_angle_atom_site_label_3
_geom_angle
N1A O2A C2 109.3(4)
O2A N1A C5 112.1(5)
C1 N1A O2A 119.6(5)
C1 N1A C5 128.0(5)
N1B O2B C2 106.9(5)
O2B N1B C1 114.2(5)
O2B N1B C5 115.8(6)
C5 N1B C1 118.7(5)
O1 C1 N1A 120.6(3)
O1 C1 N1B 118.0(3)
O1 C1 C8 123.63(17)
N1A C1 C8 115.0(3)
N1B C1 C8 117.1(3)
O2A C2 C7A 103.0(3)
O2B C2 C7B 107.2(3)
C3A C2 O2A 108.9(2)
C3A C2 C7A 107.4(2)
C3B C2 O2B 113.3(3)
C3B C2 C7B 112.8(3)
C4A C3A C2 116.3(3)
C3A C4A C5 108.6(3)
C4B C3B C2 107.7(4)
C3B C4B C5 117.2(4)
N1B C5 C4B 107.2(3)
N1B C5 C6B 104.1(3)
C4A C5 N1A 108.4(3)
C4A C5 C6A 115.0(3)
C4B C5 C6B 102.8(3)
C6A C5 N1A 106.6(3)
C7A C6A C5 104.1(3)
C6A C7A C2 113.1(3)
C7B C6B C5 113.2(3)
C6B C7B C2 103.6(3)
C9 C8 C1 112.84(14)
C10 C9 C8 121.94(18)
C14 C9 C8 119.74(16)
C14 C9 C10 118.32(17)
C9 C10 C11 119.7(2)
C12 C11 C10 120.44(19)
C13 C12 C11 119.8(2)
C12 C13 C14 120.5(2)
C13 C14 C9 121.19(17)

loop_
_geom_bond_atom_site_label_1
_geom_bond_atom_site_label_2
_geom_bond_distance
O1 C1 1.221(2)
O2A N1A 1.425(8)
O2A C2 1.496(5)
N1A C1 1.249(7)
N1A C5 1.520(6)
O2B N1B 1.436(10)
O2B C2 1.467(6)
N1B C1 1.458(8)
N1B C5 1.440(9)
C1 C8 1.517(2)
C2 C3A 1.485(3)
C2 C3B 1.456(4)
C2 C7A 1.559(3)
C2 C7B 1.530(3)
C3A C4A 1.365(5)
C4A C5 1.464(3)
C3B C4B 1.361(6)
C4B C5 1.500(4)
C5 C6A 1.513(3)
C5 C6B 1.567(4)
C6A C7A 1.512(5)
C6B C7B 1.514(5)
C8 C9 1.503(2)
C9 C10 1.390(3)
C9 C14 1.385(2)
C10 C11 1.404(4)
C11 C12 1.372(4)
C12 C13 1.359(3)
C13 C14 1.381(2)
